data_7208294
loop_
_publ_author_name
'W\"ohlert, Susanne'
'Boeckmann, Jan'
'Jess, Inke'
'N\"ather, Christian'

_publ_section_title
;
 Synthesis of new stable and metastable thiocyanato coordination polymers
 by thermal decomposition and by solution reactions
;
_journal_issue 17
_journal_name_full CrystEngComm
_journal_page_first 5412
_journal_paper_doi 10.1039/c2ce25389e
_journal_volume 14
_journal_year 2012
_chemical_formula_moiety 'C12 H10 Cd N4 S2'
_chemical_formula_sum 'C12 H10 Cd N4 S2'
_chemical_formula_weight 386.7702
_chemical_name_common catena-Poly(bis(thiocyanato-kN)bis(pyridine-kN)cadmium(ii))
_chemical_name_systematic
;
catena-Poly[bis(thiocyanato-kN)bis(pyridine-kN)cadmium(II)]
;
_space_group_IT_number 2
_symmetry_cell_setting triclinic
_symmetry_space_group_name_Hall '-P 1'
_symmetry_space_group_name_H-M 'P -1'
_cell_angle_alpha 92.773(6)
_cell_angle_beta 95.879(6)
_cell_angle_gamma 114.341(7)
_cell_formula_units_Z 3
_cell_length_a 8.7915(9)
_cell_length_b 8.7921(7)
_cell_length_c 16.1275(18)
_cell_measurement_temperature 293
_cell_volume 1124.1(2)
_computing_structure_refinement FULLPROF
_diffrn_ambient_temperature 293
_diffrn_measured_fraction_theta_full 1.000
_diffrn_measured_fraction_theta_max 1.000
_diffrn_measurement_device_type 'XPert Panalytical'
_diffrn_radiation_type 'Cu K\a'
_diffrn_radiation_wavelength 1.540560
_diffrn_reflns_theta_full 25.00
_diffrn_source_target Cu
_exptl_absorpt_correction_type none
_exptl_crystal_density_diffrn 1.669
_pd_char_colour white
_pd_instr_location ' ?'
_pd_meas_2theta_range_inc 0.013000
_pd_meas_2theta_range_max 49.99000
_pd_meas_2theta_range_min 5.01000
_pd_meas_number_of_points 3461
_pd_proc_2theta_range_inc 0.013000
_pd_proc_2theta_range_max 50.0260
_pd_proc_2theta_range_min 5.0460
_pd_proc_ls_pref_orient_corr ' ?'
_pd_proc_ls_prof_R_factor 5.4172
_pd_proc_ls_prof_wR_expected 3.0657
_pd_proc_ls_prof_wR_factor 7.0397
_pd_proc_wavelength 1.540560
_pd_spec_mounting ' ?'
_pd_spec_mount_mode reflection
_pd_spec_shape flat_sheet
_refine_diff_density_max 0.011
_refine_diff_density_min -0.013
_refine_diff_density_rms 0.002
_refine_ls_hydrogen_treatment undef
_refine_ls_number_parameters 41
_refine_ls_number_reflns 661
_refine_ls_number_restraints 9
_refine_ls_R_I_factor 2.7794
_cod_data_source_file c2ce25389e.txt
_cod_data_source_block TA28a_abbr1
_cod_depositor_comments
;
The following automatic conversions were performed:

'_symmetry_cell_setting' value 'Triclinic' changed to 'triclinic'
according to /home/saulius/struct/CIF-dictionaries/cif_core.dic
dictionary named 'cif_core.dic' version 2.4.1 from
2010-06-29.

'_exptl_absorpt_correction_type' value 'NONE' changed to
'none' according to
/home/saulius/struct/CIF-dictionaries/cif_core.dic dictionary named
'cif_core.dic' version 2.4.1 from 2010-06-29.

Automatic conversion script
Id: cif_fix_values 1891 2012-01-12 08:04:46Z andrius 
;
_cod_original_cell_volume 1124.14(19)
_cod_database_code 7208294
_pd_proc_ls_prof_cr_factor 14.8033
_pd_proc_ls_prof_cwr_factor 14.8857
_pd_proc_ls_prof_cwr_expected 6.4825
_pd_proc_ls_prof_chi2 5.2730
_pd_proc_ls_prof_echi2 5.2730

loop_
_symmetry_equiv_pos_as_xyz
x,y,z
-x,-y,-z

loop_
_atom_site_label
_atom_site_fract_x
_atom_site_fract_y
_atom_site_fract_z
_atom_site_U_iso_or_equiv
_atom_site_occupancy
_atom_site_adp_type
_atom_site_type_symbol
Cd1 0.50000 0.50000 0.50000 0.018(10) 1.00000 Uiso Cd
Cd2 0.8261(17) 0.8007(16) 0.8402(11) 0.027(7) 1.00000 Uiso Cd
S1 0.565(5) 0.835(4) 0.551(2) 0.027(8) 1.00000 Uiso S
C1 0.650(5) 0.851(4) 0.651(2) 0.045(9) 1.00000 Uiso C
N1 0.709(5) 0.860(4) 0.721(2) 0.045(9) 1.00000 Uiso N
S2 0.781(5) 0.489(3) 0.769(2) 0.027(8) 1.00000 Uiso S
C2 0.673(5) 0.466(3) 0.675(2) 0.045(9) 1.00000 Uiso C
N2 0.596(5) 0.448(3) 0.608(2) 0.045(9) 1.00000 Uiso N
S3 0.884(4) 1.132(3) 0.8405(19) 0.027(8) 1.00000 Uiso S
C3 0.981(4) 1.160(3) 0.9383(19) 0.045(9) 1.00000 Uiso C
N3 1.048(4) 1.181(3) 1.0081(19) 0.045(9) 1.00000 Uiso N
N11 0.563(5) 0.671(6) 0.894(3) 0.045(9) 1.00000 Uiso N
C11 0.557(5) 0.730(6) 0.972(3) 0.045(9) 1.00000 Uiso C
C12 0.414(5) 0.670(6) 1.011(3) 0.045(9) 1.00000 Uiso C
C13 0.270(5) 0.542(6) 0.969(3) 0.045(9) 1.00000 Uiso C
C14 0.275(5) 0.478(6) 0.890(3) 0.045(9) 1.00000 Uiso C
C15 0.424(5) 0.545(6) 0.855(3) 0.045(9) 1.00000 Uiso C
N21 1.106(5) 0.962(5) 0.799(3) 0.045(9) 1.00000 Uiso N
C21 1.137(5) 1.072(5) 0.742(3) 0.045(9) 1.00000 Uiso C
C22 1.288(5) 1.138(5) 0.709(3) 0.045(9) 1.00000 Uiso C
C23 1.412(5) 1.088(5) 0.736(3) 0.045(9) 1.00000 Uiso C
C24 1.383(5) 0.976(5) 0.794(3) 0.045(9) 1.00000 Uiso C
C25 1.229(5) 0.916(5) 0.824(3) 0.045(9) 1.00000 Uiso C
N31 0.786(5) 0.640(6) 0.454(3) 0.045(9) 1.00000 Uiso N
C31 0.922(5) 0.754(6) 0.503(3) 0.045(9) 1.00000 Uiso C
C32 1.083(5) 0.815(6) 0.482(3) 0.045(9) 1.00000 Uiso C
C33 1.107(5) 0.755(6) 0.406(3) 0.045(9) 1.00000 Uiso C
C34 0.970(5) 0.635(6) 0.355(3) 0.045(9) 1.00000 Uiso C
C35 0.812(5) 0.579(6) 0.381(3) 0.045(9) 1.00000 Uiso C

loop_
_atom_type_symbol
_atom_type_scat_Cromer_Mann_a1
_atom_type_scat_Cromer_Mann_b1
_atom_type_scat_Cromer_Mann_a2
_atom_type_scat_Cromer_Mann_b2
_atom_type_scat_Cromer_Mann_a3
_atom_type_scat_Cromer_Mann_b3
_atom_type_scat_Cromer_Mann_a4
_atom_type_scat_Cromer_Mann_b4
_atom_type_scat_Cromer_Mann_c
_atom_type_scat_dispersion_real
_atom_type_scat_dispersion_imag
_atom_type_scat_source
cd 19.22140 0.59460 17.64440 6.90890 4.46100 24.70080 1.60290 87.48250 5.06940 -0.07900 4.65300 International_Tables_for_Crystallography_Vol.C(1991)_Tables_6.1.1.4_and_6.1.1.5
s 6.90530 1.46790 5.20340 22.21510 1.43790 0.25360 1.58630 56.17200 0.86690 0.31900 0.55700 International_Tables_for_Crystallography_Vol.C(1991)_Tables_6.1.1.4_and_6.1.1.5
c 2.31000 20.84390 1.02000 10.20750 1.58860 0.56870 0.86500 51.65120 0.21560 0.01700 0.00900 International_Tables_for_Crystallography_Vol.C(1991)_Tables_6.1.1.4_and_6.1.1.5
n 12.21260 0.00570 3.13220 9.89330 2.01250 28.99750 1.16630 0.58260 -11.52900 0.02900 0.01800 International_Tables_for_Crystallography_Vol.C(1991)_Tables_6.1.1.4_and_6.1.1.5

loop_
_geom_angle_atom_site_label_1
_geom_angle_atom_site_label_2
_geom_angle_atom_site_label_3
_geom_angle
_geom_angle_site_symmetry_1
_geom_angle_site_symmetry_3
N2 Cd1 N2 180.0 . 2_666
N2 Cd1 N31 87.82(6) . 2_666
N2 Cd1 N31 92.2(16) 2_666 2_666
N2 Cd1 N31 92.2(16) . .
N2 Cd1 N31 87.82(6) 2_666 .
N31 Cd1 N31 180.0 2_666 .
N2 Cd1 S1 97.6(10) . .
N2 Cd1 S1 82.47(5) 2_666 .
N31 Cd1 S1 98.12(5) 2_666 .
N31 Cd1 S1 81.9(14) . .
N2 Cd1 S1 82.47(5) . 2_666
N2 Cd1 S1 97.53(5) 2_666 2_666
N31 Cd1 S1 81.88(5) 2_666 2_666
N31 Cd1 S1 98.12(5) . 2_666
S1 Cd1 S1 180.0 . 2_666
N1 Cd2 N11 93.8(17) . .
N1 Cd2 N21 88.8(16) . .
N11 Cd2 N21 172.9(18) . .
N1 Cd2 N3 161.73(5) . 2_777
N11 Cd2 N3 83.73(6) . 2_777
N21 Cd2 N3 91.90(6) . 2_777
N1 Cd2 S3 66.5(11) . .
N11 Cd2 S3 104.5(15) . .
N21 Cd2 S3 70.5(13) . .
N3 Cd2 S3 96.52(3) 2_777 .
N1 Cd2 S2 92.9(12) . .
N11 Cd2 S2 89.5(15) . .
N21 Cd2 S2 97.0(14) . .
N3 Cd2 S2 105.02(3) 2_777 .
S3 Cd2 S2 155.4(11) . .
C1 S1 Cd1 100.1(19) . .
N1 C1 S1 179(5) . .
C1 N1 Cd2 162(3) . .
C2 S2 Cd2 104.9(18) . .
N2 C2 S2 179(5) . .
C2 N2 Cd1 161(2) . .
C3 S3 Cd2 87.2(14) . .
N3 C3 S3 179(4) . .
C3 N3 Cd2 174.78(13) . 2_777
C15 N11 C11 117(5) . .
C15 N11 Cd2 126(4) . .
C11 N11 Cd2 117(3) . .
N11 C11 C12 123(5) . .
C11 C12 C13 119(4) . .
C14 C13 C12 119(4) . .
C13 C14 C15 119(4) . .
N11 C15 C14 123(5) . .
C21 N21 C25 117(4) . .
C21 N21 Cd2 125(4) . .
C25 N21 Cd2 118(3) . .
N21 C21 C22 123(4) . .
C23 C22 C21 119(4) . .
C24 C23 C22 119(4) . .
C23 C24 C25 119(4) . .
N21 C25 C24 124(4) . .
C35 N31 C31 117(5) . .
C35 N31 Cd1 118(3) . .
C31 N31 Cd1 124(5) . .
N31 C31 C32 124(5) . .
C31 C32 C33 118(5) . .
C34 C33 C32 119(5) . .
C33 C34 C35 119(4) . .
N31 C35 C34 122(5) . .

loop_
_geom_bond_atom_site_label_1
_geom_bond_atom_site_label_2
_geom_bond_distance
_geom_bond_site_symmetry_2
Cd1 N2 2.01(3) .
Cd1 N2 2.01(3) 2_666
Cd1 N31 2.51(5) 2_666
Cd1 N31 2.51(5) .
Cd1 S1 2.82(3) .
Cd1 S1 2.82(3) 2_666
Cd2 N1 2.27(4) .
Cd2 N11 2.40(5) .
Cd2 N21 2.46(5) .
Cd2 N3 2.55(4) 2_777
Cd2 S3 2.74(3) .
Cd2 S2 2.77(3) .
S1 C1 1.68(5) .
C1 N1 1.18(5) .
S2 C2 1.66(5) .
C2 N2 1.18(5) .
S3 C3 1.67(4) .
C3 N3 1.18(4) .
N3 Cd2 2.55(4) 2_777
N11 C15 1.33(7) .
N11 C11 1.35(7) .
C11 C12 1.38(7) .
C12 C13 1.38(7) .
C13 C14 1.38(7) .
C14 C15 1.39(7) .
N21 C21 1.33(6) .
N21 C25 1.34(7) .
C21 C22 1.39(7) .
C22 C23 1.37(7) .
C23 C24 1.36(6) .
C24 C25 1.38(7) .
N31 C35 1.35(7) .
N31 C31 1.34(7) .
C31 C32 1.38(7) .
C32 C33 1.38(7) .
C33 C34 1.38(7) .
C34 C35 1.39(7) .
